data_7103543
loop_
_publ_author_name
'Hilfiger, Matthew G'
'Shatruk, Michael'
'Prosvirin, Andrey'
'Dunbar, Kim R'

_publ_section_title
;
 Hexacyanoosmate(iii) chemistry: preparation and magnetic properties of
 a pentanuclear cluster and a Prussian blue analogue with Ni(ii).
;
_journal_issue 44
_journal_name_full 'Chemical communications (Cambridge, England)'
_journal_page_first 5752
_journal_page_last 5754
_journal_paper_doi 10.1039/b813413h
_journal_year 2008
_chemical_formula_sum 'C94.4 H76.8 N23.2 Ni2.4 Os1.6'
_chemical_formula_weight 1981.41
_chemical_name_systematic
;
?
;
_space_group_IT_number 14
_symmetry_cell_setting monoclinic
_symmetry_space_group_name_Hall '-P 2ybc'
_symmetry_space_group_name_H-M 'P 1 21/c 1'
_atom_sites_solution_hydrogens geom
_atom_sites_solution_primary direct
_atom_sites_solution_secondary difmap
_cell_angle_alpha 90.00
_cell_angle_beta 98.152(10)
_cell_angle_gamma 90.00
_cell_formula_units_Z 5
_cell_length_a 19.403(14)
_cell_length_b 25.613(18)
_cell_length_c 24.962(17)
_cell_measurement_reflns_used 595
_cell_measurement_temperature 110(2)
_cell_measurement_theta_max 24.15
_cell_measurement_theta_min 1.57
_cell_volume 12280(15)
_computing_cell_refinement 'SMART V5.625 (Bruker, 2000)'
_computing_data_collection 'SMART V5.625 (Bruker, 2000)'
_computing_data_reduction 'SAINT V6.32 (Bruker, 2001)'
_computing_molecular_graphics 'X-Seed (Barbour, 2001)'
_computing_publication_material 'SHELXL-97 (Sheldrick, 1997)'
_computing_structure_refinement 'SHELXL-97 (Sheldrick, 1997)'
_computing_structure_solution 'SHELXS-97 (Sheldrick, 1997)'
_diffrn_ambient_temperature 273(2)
_diffrn_measured_fraction_theta_full 0.968
_diffrn_measured_fraction_theta_max 0.968
_diffrn_measurement_device_type 'SMART APEX CCD area-detector'
_diffrn_measurement_method '\w and \f scans'
_diffrn_radiation_monochromator graphite
_diffrn_radiation_source 'fine-focus sealed tube'
_diffrn_radiation_type MoK\a
_diffrn_radiation_wavelength 0.71073
_diffrn_reflns_av_R_equivalents 0.1331
_diffrn_reflns_av_sigmaI/netI 0.1194
_diffrn_reflns_limit_h_max 22
_diffrn_reflns_limit_h_min -22
_diffrn_reflns_limit_k_max 28
_diffrn_reflns_limit_k_min -29
_diffrn_reflns_limit_l_max 28
_diffrn_reflns_limit_l_min -28
_diffrn_reflns_number 83299
_diffrn_reflns_theta_full 24.16
_diffrn_reflns_theta_max 24.16
_diffrn_reflns_theta_min 1.33
_exptl_absorpt_coefficient_mu 2.570
_exptl_absorpt_correction_T_max 0.8823
_exptl_absorpt_correction_T_min 0.4263
_exptl_absorpt_correction_type multi-scan
_exptl_absorpt_process_details 'SADABS v2.03 (Bruker, 2003)'
_exptl_crystal_colour Orange-brown
_exptl_crystal_density_diffrn 1.340
_exptl_crystal_density_method 'not measured'
_exptl_crystal_description needles
_exptl_crystal_F_000 4972
_exptl_crystal_size_max 0.40
_exptl_crystal_size_mid 0.20
_exptl_crystal_size_min 0.05
_refine_diff_density_max 2.952
_refine_diff_density_min -1.577
_refine_diff_density_rms 0.265
_refine_ls_extinction_method none
_refine_ls_goodness_of_fit_ref 1.149
_refine_ls_hydrogen_treatment mixed
_refine_ls_matrix_type full
_refine_ls_number_parameters 1308
_refine_ls_number_reflns 19015
_refine_ls_number_restraints 0
_refine_ls_restrained_S_all 1.149
_refine_ls_R_factor_all 0.1679
_refine_ls_R_factor_gt 0.0892
_refine_ls_shift/su_max 0.018
_refine_ls_shift/su_mean 0.000
_refine_ls_structure_factor_coef Fsqd
_refine_ls_weighting_details 'calc w=1/[\s^2^(Fo^2^)+(0.1075P)^2^+181.9481P] where P=(Fo^2^+2Fc^2^)/3'
_refine_ls_weighting_scheme calc
_refine_ls_wR_factor_gt 0.2310
_refine_ls_wR_factor_ref 0.2768
_reflns_number_gt 10721
_reflns_number_total 19015
_reflns_threshold_expression >2sigma(I)
_cod_data_source_file b813413h.txt
_cod_data_source_block c:\users\matthew\niostbp\p21-c.cif
_cod_original_formula_sum 'C94.40 H76.80 N23.20 Ni2.40 Os1.60'
_cod_database_code 7103543

loop_
_symmetry_equiv_pos_as_xyz
'x, y, z'
'-x, y+1/2, -z+1/2'
'-x, -y, -z'
'x, -y-1/2, z-1/2'

loop_
_atom_site_label
_atom_site_type_symbol
_atom_site_fract_x
_atom_site_fract_y
_atom_site_fract_z
_atom_site_U_iso_or_equiv
_atom_site_adp_type
_atom_site_occupancy
_atom_site_symmetry_multiplicity
_atom_site_calc_flag
_atom_site_refinement_flags
_atom_site_disorder_assembly
_atom_site_disorder_group
Os1 Os 0.13825(4) 0.51961(3) 0.25376(3) 0.0471(2) Uani 1 1 d . . .
Os2 Os 0.32341(3) 0.34671(2) 0.13335(3) 0.0384(2) Uani 1 1 d . . .
Ni1 Ni 0.05682(11) 0.36963(9) 0.11590(9) 0.0443(6) Uani 1 1 d . . .
Ni2 Ni 0.35906(10) 0.54762(7) 0.15997(9) 0.0357(5) Uani 1 1 d . . .
Ni3 Ni 0.29480(11) 0.36720(8) 0.33812(9) 0.0415(5) Uani 1 1 d . . .
N1A N 0.0679(7) 0.3944(5) 0.0354(5) 0.043(3) Uani 1 1 d . . .
N2A N -0.0413(7) 0.4035(6) 0.0893(6) 0.053(4) Uani 1 1 d . . .
N3A N 0.0125(6) 0.2958(5) 0.0887(6) 0.041(3) Uani 1 1 d . . .
N4A N 0.0289(7) 0.3386(6) 0.1877(6) 0.053(4) Uani 1 1 d . . .
N1B N 0.3028(6) 0.5927(5) 0.0973(5) 0.038(3) Uani 1 1 d . . .
N2B N 0.4327(7) 0.5539(5) 0.1060(6) 0.042(3) Uani 1 1 d . . .
N3B N 0.4014(7) 0.6181(5) 0.1969(6) 0.044(4) Uani 1 1 d . . .
N4B N 0.4361(7) 0.5191(5) 0.2210(6) 0.042(3) Uani 1 1 d . . .
N1C N 0.2280(7) 0.3017(5) 0.3186(6) 0.045(4) Uani 1 1 d . . .
N2C N 0.2587(8) 0.3534(6) 0.4146(6) 0.048(4) Uani 1 1 d . . .
N3C N 0.3818(8) 0.3224(6) 0.3708(6) 0.056(4) Uani 1 1 d . . .
N4C N 0.3669(7) 0.4264(5) 0.3663(5) 0.043(3) Uani 1 1 d . . .
N1D N 0.0816(9) 0.6248(6) 0.1873(7) 0.068(5) Uani 1 1 d . . .
N2D N 0.1939(10) 0.5874(8) 0.3589(8) 0.087(6) Uiso 1 1 d . . .
N3D N -0.0093(12) 0.4967(10) 0.2951(11) 0.130(10) Uani 1 1 d . . .
N4D N 0.2808(7) 0.5442(5) 0.2074(5) 0.037(3) Uani 1 1 d . . .
N5D N 0.0904(7) 0.4385(6) 0.1541(6) 0.050(4) Uani 1 1 d . . .
N6D N 0.2172(7) 0.4191(5) 0.3138(5) 0.039(3) Uani 1 1 d . . .
N1E N 0.3184(9) 0.2216(6) 0.1537(7) 0.071(5) Uani 1 1 d . . .
N2E N 0.3111(8) 0.3198(6) 0.0043(7) 0.060(4) Uani 1 1 d . . .
N3E N 0.4918(8) 0.3490(6) 0.1412(7) 0.061(4) Uani 1 1 d . . .
N4E N 0.3305(6) 0.4735(5) 0.1270(5) 0.035(3) Uani 1 1 d . . .
N5E N 0.3263(7) 0.3662(5) 0.2620(6) 0.045(4) Uani 1 1 d . . .
N6E N 0.1556(7) 0.3434(5) 0.1269(5) 0.041(3) Uani 1 1 d . . .
C1A C 0.1226(9) 0.3890(7) 0.0077(7) 0.048(5) Uani 1 1 d . . .
H1A H 0.1623 0.3728 0.0253 0.058 Uiso 1 1 calc R . .
C2A C 0.1240(10) 0.4063(7) -0.0469(7) 0.054(5) Uani 1 1 d . . .
C3A C 0.1905(11) 0.3965(9) -0.0721(9) 0.077(7) Uani 1 1 d . . .
H3A1 H 0.1811 0.3713 -0.1007 0.116 Uiso 1 1 calc R . .
H3A2 H 0.2263 0.3834 -0.0449 0.116 Uiso 1 1 calc R . .
H3A3 H 0.2056 0.4286 -0.0865 0.116 Uiso 1 1 calc R . .
C4A C 0.0635(10) 0.4307(7) -0.0731(7) 0.051(5) Uani 1 1 d . . .
C5A C 0.0630(12) 0.4520(8) -0.1307(8) 0.073(6) Uani 1 1 d . . .
H5A1 H 0.0281 0.4341 -0.1551 0.109 Uiso 1 1 calc R . .
H5A2 H 0.1078 0.4465 -0.1419 0.109 Uiso 1 1 calc R . .
H5A3 H 0.0528 0.4887 -0.1312 0.109 Uiso 1 1 calc R . .
C6A C 0.0063(9) 0.4362(6) -0.0454(7) 0.048(5) Uani 1 1 d . . .
C7A C -0.0570(11) 0.4608(7) -0.0685(8) 0.061(5) Uani 1 1 d . . .
H7A H -0.0608 0.4723 -0.1041 0.073 Uiso 1 1 calc R . .
C8A C -0.1096(11) 0.4680(7) -0.0424(9) 0.061(6) Uani 1 1 d . . .
H8A H -0.1482 0.4862 -0.0592 0.074 Uiso 1 1 calc R . .
C9A C -0.1099(9) 0.4477(7) 0.0143(8) 0.054(5) Uani 1 1 d . . .
C10A C -0.1670(10) 0.4520(8) 0.0420(10) 0.068(6) Uani 1 1 d . . .
C11A C -0.2327(10) 0.4806(10) 0.0170(10) 0.093(8) Uani 1 1 d . . .
H11A H -0.2215 0.5162 0.0101 0.140 Uiso 1 1 calc R . .
H11B H -0.2665 0.4795 0.0416 0.140 Uiso 1 1 calc R . .
H11C H -0.2514 0.4640 -0.0163 0.140 Uiso 1 1 calc R . .
C12A C -0.1623(10) 0.4326(9) 0.0956(12) 0.083(8) Uani 1 1 d . . .
C13A C -0.2168(11) 0.4343(11) 0.1322(11) 0.104(9) Uani 1 1 d . . .
H13A H -0.2263 0.4699 0.1405 0.156 Uiso 1 1 calc R . .
H13B H -0.2005 0.4159 0.1651 0.156 Uiso 1 1 calc R . .
H13C H -0.2586 0.4181 0.1146 0.156 Uiso 1 1 calc R . .
C14A C -0.0964(9) 0.4078(9) 0.1167(8) 0.065(6) Uani 1 1 d . . .
H14A H -0.0919 0.3939 0.1514 0.078 Uiso 1 1 calc R . .
C15A C -0.0481(8) 0.4239(7) 0.0385(7) 0.048(5) Uani 1 1 d . . .
C16A C 0.0103(9) 0.4178(6) 0.0084(7) 0.045(4) Uani 1 1 d . . .
C17A C 0.0053(9) 0.2746(7) 0.0395(8) 0.050(5) Uani 1 1 d . . .
H17A H 0.0221 0.2933 0.0122 0.059 Uiso 1 1 calc R . .
C18A C -0.0263(9) 0.2255(8) 0.0255(8) 0.054(5) Uani 1 1 d . . .
C19A C -0.0291(12) 0.2065(9) -0.0327(9) 0.082(7) Uani 1 1 d . . .
H19A H -0.0196 0.1697 -0.0328 0.122 Uiso 1 1 calc R . .
H19B H 0.0051 0.2248 -0.0498 0.122 Uiso 1 1 calc R . .
H19C H -0.0746 0.2130 -0.0522 0.122 Uiso 1 1 calc R . .
C20A C -0.0537(9) 0.1982(8) 0.0646(9) 0.058(5) Uani 1 1 d . . .
C21A C -0.0872(13) 0.1446(8) 0.0525(10) 0.092(8) Uani 1 1 d . . .
H21A H -0.1356 0.1463 0.0565 0.138 Uiso 1 1 calc R . .
H21B H -0.0643 0.1193 0.0773 0.138 Uiso 1 1 calc R . .
H21C H -0.0826 0.1346 0.0161 0.138 Uiso 1 1 calc R . .
C22A C -0.0474(9) 0.2186(8) 0.1184(8) 0.058(5) Uani 1 1 d . . .
C23A C -0.0752(12) 0.1949(8) 0.1624(8) 0.073(6) Uani 1 1 d . . .
H23A H -0.0991 0.1635 0.1563 0.088 Uiso 1 1 calc R . .
C24A C -0.0684(12) 0.2162(9) 0.2126(9) 0.082(7) Uani 1 1 d . . .
H24A H -0.0868 0.1986 0.2399 0.099 Uiso 1 1 calc R . .
C25A C -0.0327(11) 0.2660(8) 0.2250(8) 0.062(5) Uani 1 1 d . . .
C26A C -0.0238(11) 0.2894(9) 0.2774(8) 0.069(6) Uani 1 1 d . . .
C27A C -0.0546(14) 0.2651(10) 0.3267(9) 0.099(9) Uani 1 1 d . . .
H27A H -0.0194 0.2645 0.3578 0.149 Uiso 1 1 calc R . .
H27B H -0.0702 0.2302 0.3179 0.149 Uiso 1 1 calc R . .
H27C H -0.0933 0.2859 0.3344 0.149 Uiso 1 1 calc R . .
C28A C 0.0156(10) 0.3363(8) 0.2843(8) 0.059(5) Uani 1 1 d . . .
C29A C 0.0318(11) 0.3631(8) 0.3385(8) 0.072(6) Uani 1 1 d . . .
H29A H -0.0108 0.3731 0.3510 0.108 Uiso 1 1 calc R . .
H29B H 0.0596 0.3935 0.3349 0.108 Uiso 1 1 calc R . .
H29C H 0.0570 0.3395 0.3641 0.108 Uiso 1 1 calc R . .
C30A C 0.0397(9) 0.3575(7) 0.2383(7) 0.051(5) Uani 1 1 d . . .
H30A H 0.0660 0.3880 0.2435 0.061 Uiso 1 1 calc R . .
C31A C -0.0052(8) 0.2909(7) 0.1814(7) 0.048(5) Uani 1 1 d . . .
C32A C -0.0144(8) 0.2693(7) 0.1279(7) 0.042(4) Uani 1 1 d . . .
C1B C 0.2390(8) 0.6151(7) 0.0960(8) 0.050(5) Uani 1 1 d . . .
H1B H 0.2134 0.6068 0.1236 0.060 Uiso 1 1 calc R . .
C2B C 0.2097(9) 0.6496(6) 0.0561(9) 0.054(5) Uani 1 1 d . . .
C3B C 0.1392(9) 0.6749(8) 0.0636(9) 0.073(6) Uani 1 1 d . . .
H3B1 H 0.1445 0.7121 0.0659 0.109 Uiso 1 1 calc R . .
H3B2 H 0.1245 0.6620 0.0963 0.109 Uiso 1 1 calc R . .
H3B3 H 0.1049 0.6662 0.0333 0.109 Uiso 1 1 calc R . .
C4B C 0.2468(10) 0.6609(7) 0.0135(9) 0.062(5) Uani 1 1 d . . .
C5B C 0.2139(12) 0.6983(9) -0.0309(9) 0.086(7) Uani 1 1 d . . .
H5B1 H 0.1644 0.6933 -0.0368 0.130 Uiso 1 1 calc R . .
H5B2 H 0.2324 0.6911 -0.0639 0.130 Uiso 1 1 calc R . .
H5B3 H 0.2244 0.7336 -0.0200 0.130 Uiso 1 1 calc R . .
C6B C 0.3132(9) 0.6366(7) 0.0124(8) 0.051(5) Uani 1 1 d . . .
C7B C 0.3551(13) 0.6453(7) -0.0310(8) 0.066(6) Uani 1 1 d . . .
H7B H 0.3376 0.6662 -0.0602 0.079 Uiso 1 1 calc R . .
C8B C 0.4215(12) 0.6225(7) -0.0293(8) 0.065(6) Uani 1 1 d . . .
H8B H 0.4473 0.6281 -0.0575 0.078 Uiso 1 1 calc R . .
C9B C 0.4500(9) 0.5895(7) 0.0176(8) 0.052(5) Uani 1 1 d . . .
C10B C 0.5178(10) 0.5657(6) 0.0227(9) 0.056(6) Uani 1 1 d . . .
C11B C 0.5664(11) 0.5730(9) -0.0196(10) 0.088(8) Uani 1 1 d . . .
H11D H 0.6026 0.5972 -0.0062 0.133 Uiso 1 1 calc R . .
H11E H 0.5406 0.5865 -0.0523 0.133 Uiso 1 1 calc R . .
H11F H 0.5867 0.5400 -0.0268 0.133 Uiso 1 1 calc R . .
C12B C 0.5404(8) 0.5402(7) 0.0698(8) 0.047(5) Uani 1 1 d . . .
C13B C 0.6130(9) 0.5166(8) 0.0814(10) 0.081(8) Uani 1 1 d . . .
H13D H 0.6177 0.4894 0.0556 0.122 Uiso 1 1 calc R . .
H13E H 0.6200 0.5023 0.1173 0.122 Uiso 1 1 calc R . .
H13F H 0.6472 0.5432 0.0785 0.122 Uiso 1 1 calc R . .
C14B C 0.4962(9) 0.5335(7) 0.1102(8) 0.052(5) Uani 1 1 d . . .
H14B H 0.5125 0.5141 0.1408 0.062 Uiso 1 1 calc R . .
C15B C 0.4087(8) 0.5825(7) 0.0597(7) 0.041(4) Uani 1 1 d . . .
C16B C 0.3404(9) 0.6051(6) 0.0569(6) 0.038(4) Uani 1 1 d . . .
C17B C 0.3797(10) 0.6680(6) 0.1863(7) 0.047(4) Uani 1 1 d . . .
H17B H 0.3381 0.6734 0.1635 0.057 Uiso 1 1 calc R . .
C18B C 0.4176(11) 0.7122(7) 0.2083(8) 0.064(6) Uani 1 1 d . . .
C19B C 0.3846(13) 0.7660(7) 0.1943(9) 0.083(7) Uani 1 1 d . . .
H19D H 0.3858 0.7863 0.2267 0.124 Uiso 1 1 calc R . .
H19E H 0.3371 0.7615 0.1778 0.124 Uiso 1 1 calc R . .
H19F H 0.4102 0.7838 0.1695 0.124 Uiso 1 1 calc R . .
C20B C 0.4792(12) 0.7052(7) 0.2405(9) 0.073(7) Uani 1 1 d . . .
C21B C 0.5215(15) 0.7517(8) 0.2634(11) 0.126(12) Uani 1 1 d . . .
H21D H 0.5429 0.7679 0.2352 0.189 Uiso 1 1 calc R . .
H21E H 0.5569 0.7403 0.2917 0.189 Uiso 1 1 calc R . .
H21F H 0.4916 0.7764 0.2776 0.189 Uiso 1 1 calc R . .
C22B C 0.5033(11) 0.6519(7) 0.2536(8) 0.061(6) Uani 1 1 d . . .
C23B C 0.5683(13) 0.6389(8) 0.2873(9) 0.079(7) Uani 1 1 d . . .
H23B H 0.5973 0.6659 0.3014 0.095 Uiso 1 1 calc R . .
C24B C 0.5886(13) 0.5895(7) 0.2989(10) 0.094(9) Uani 1 1 d . . .
H24B H 0.6307 0.5832 0.3208 0.113 Uiso 1 1 calc R . .
C25B C 0.5452(10) 0.5455(6) 0.2776(8) 0.054(5) Uani 1 1 d . . .
C26B C 0.5638(11) 0.4918(7) 0.2888(8) 0.067(6) Uani 1 1 d . . .
C27B C 0.6321(12) 0.4756(8) 0.3226(10) 0.091(8) Uani 1 1 d . . .
H27D H 0.6271 0.4413 0.3372 0.137 Uiso 1 1 calc R . .
H27E H 0.6437 0.5000 0.3517 0.137 Uiso 1 1 calc R . .
H27F H 0.6684 0.4752 0.3002 0.137 Uiso 1 1 calc R . .
C28B C 0.5148(9) 0.4529(6) 0.2674(8) 0.054(5) Uani 1 1 d . . .
C29B C 0.5267(10) 0.3944(6) 0.2780(8) 0.057(5) Uani 1 1 d . . .
H29D H 0.4881 0.3750 0.2596 0.085 Uiso 1 1 calc R . .
H29E H 0.5309 0.3877 0.3162 0.085 Uiso 1 1 calc R . .
H29F H 0.5688 0.3838 0.2649 0.085 Uiso 1 1 calc R . .
C30B C 0.4540(9) 0.4685(6) 0.2338(7) 0.046(4) Uani 1 1 d . . .
H30B H 0.4236 0.4425 0.2192 0.055 Uiso 1 1 calc R . .
C31B C 0.4822(9) 0.5563(6) 0.2426(7) 0.045(4) Uani 1 1 d . . .
C32B C 0.4624(9) 0.6111(6) 0.2303(7) 0.043(4) Uani 1 1 d . . .
C1C C 0.2117(9) 0.2788(6) 0.2705(8) 0.053(5) Uani 1 1 d . . .
H1C H 0.2326 0.2915 0.2418 0.064 Uiso 1 1 calc R . .
C2C C 0.1646(9) 0.2361(7) 0.2598(8) 0.052(5) Uani 1 1 d . . .
C3C C 0.1508(11) 0.2131(8) 0.2029(8) 0.072(6) Uani 1 1 d . . .
H3C1 H 0.1671 0.2370 0.1778 0.108 Uiso 1 1 calc R . .
H3C2 H 0.1018 0.2075 0.1930 0.108 Uiso 1 1 calc R . .
H3C3 H 0.1750 0.1805 0.2021 0.108 Uiso 1 1 calc R . .
C4C C 0.1333(10) 0.2162(8) 0.3055(8) 0.059(5) Uani 1 1 d . . .
C5C C 0.0867(11) 0.1678(9) 0.2968(9) 0.086(7) Uani 1 1 d . . .
H5C1 H 0.1152 0.1371 0.2969 0.128 Uiso 1 1 calc R . .
H5C2 H 0.0571 0.1705 0.2627 0.128 Uiso 1 1 calc R . .
H5C3 H 0.0586 0.1654 0.3255 0.128 Uiso 1 1 calc R . .
C6C C 0.1503(9) 0.2404(8) 0.3568(8) 0.056(5) Uani 1 1 d . . .
C7C C 0.1249(10) 0.2244(8) 0.4053(9) 0.065(6) Uani 1 1 d . . .
H7C H 0.0940 0.1965 0.4035 0.079 Uiso 1 1 calc R . .
C8C C 0.1439(10) 0.2483(8) 0.4539(9) 0.066(6) Uani 1 1 d . . .
H8C H 0.1279 0.2344 0.4843 0.079 Uiso 1 1 calc R . .
C9C C 0.1874(9) 0.2938(8) 0.4604(7) 0.055(5) Uani 1 1 d . . .
C10C C 0.2070(11) 0.3199(9) 0.5094(8) 0.067(6) Uani 1 1 d . . .
C11C C 0.1762(12) 0.3041(11) 0.5598(8) 0.097(9) Uani 1 1 d . . .
H11G H 0.1285 0.3153 0.5564 0.146 Uiso 1 1 calc R . .
H11H H 0.2022 0.3201 0.5910 0.146 Uiso 1 1 calc R . .
H11I H 0.1783 0.2668 0.5637 0.146 Uiso 1 1 calc R . .
C12C C 0.2509(12) 0.3634(9) 0.5096(8) 0.071(6) Uani 1 1 d . . .
C13C C 0.2738(15) 0.3953(11) 0.5601(10) 0.118(11) Uani 1 1 d . . .
H13G H 0.2344 0.4136 0.5703 0.177 Uiso 1 1 calc R . .
H13H H 0.3086 0.4201 0.5531 0.177 Uiso 1 1 calc R . .
H13I H 0.2928 0.3726 0.5890 0.177 Uiso 1 1 calc R . .
C14C C 0.2739(10) 0.3778(8) 0.4603(8) 0.065(6) Uani 1 1 d . . .
H14C H 0.3023 0.4071 0.4607 0.078 Uiso 1 1 calc R . .
C15C C 0.2155(8) 0.3112(7) 0.4135(7) 0.045(4) Uani 1 1 d . . .
C16C C 0.1973(8) 0.2840(7) 0.3622(7) 0.045(4) Uani 1 1 d . . .
C17C C 0.3883(11) 0.2696(7) 0.3728(9) 0.069(6) Uani 1 1 d . . .
H17C H 0.3509 0.2495 0.3571 0.082 Uiso 1 1 calc R . .
C18C C 0.4497(13) 0.2431(9) 0.3977(11) 0.088(8) Uani 1 1 d . . .
C19C C 0.4485(15) 0.1836(9) 0.3983(13) 0.122(11) Uani 1 1 d . . .
H19G H 0.4864 0.1704 0.3814 0.182 Uiso 1 1 calc R . .
H19H H 0.4053 0.1714 0.3789 0.182 Uiso 1 1 calc R . .
H19I H 0.4532 0.1715 0.4350 0.182 Uiso 1 1 calc R . .
C20C C 0.5054(12) 0.2733(9) 0.4204(10) 0.086(8) Uani 1 1 d . . .
C21C C 0.5743(14) 0.2481(11) 0.4476(12) 0.121(10) Uani 1 1 d . . .
H21G H 0.6130 0.2639 0.4337 0.181 Uiso 1 1 calc R . .
H21H H 0.5736 0.2114 0.4400 0.181 Uiso 1 1 calc R . .
H21I H 0.5791 0.2534 0.4861 0.181 Uiso 1 1 calc R . .
C22C C 0.4993(11) 0.3281(10) 0.4183(9) 0.079(7) Uani 1 1 d . . .
C23C C 0.5532(14) 0.3635(11) 0.4425(10) 0.098(8) Uani 1 1 d . . .
H23C H 0.5945 0.3494 0.4601 0.118 Uiso 1 1 calc R . .
C24C C 0.5460(12) 0.4177(11) 0.4405(10) 0.097(8) Uani 1 1 d . . .
H24C H 0.5825 0.4385 0.4565 0.116 Uiso 1 1 calc R . .
C25C C 0.4830(11) 0.4421(8) 0.4141(9) 0.070(6) Uani 1 1 d . . .
C26C C 0.4727(11) 0.4970(9) 0.4073(8) 0.069(6) Uani 1 1 d . . .
C27C C 0.5303(12) 0.5372(9) 0.4304(10) 0.099(9) Uani 1 1 d . . .
H27G H 0.5092 0.5705 0.4350 0.148 Uiso 1 1 calc R . .
H27H H 0.5636 0.5406 0.4056 0.148 Uiso 1 1 calc R . .
H27I H 0.5533 0.5250 0.4647 0.148 Uiso 1 1 calc R . .
C28C C 0.4088(11) 0.5156(7) 0.3791(8) 0.063(5) Uani 1 1 d . . .
C29C C 0.3928(11) 0.5728(8) 0.3713(10) 0.077(7) Uani 1 1 d . . .
H29G H 0.3970 0.5897 0.4059 0.116 Uiso 1 1 calc R . .
H29H H 0.3462 0.5770 0.3529 0.116 Uiso 1 1 calc R . .
H29I H 0.4250 0.5882 0.3500 0.116 Uiso 1 1 calc R . .
C30C C 0.3572(9) 0.4788(6) 0.3605(8) 0.053(5) Uani 1 1 d . . .
H30C H 0.3144 0.4909 0.3435 0.063 Uiso 1 1 calc R . .
C31C C 0.4273(10) 0.4089(7) 0.3911(7) 0.053(5) Uani 1 1 d . . .
C32C C 0.4363(10) 0.3510(8) 0.3945(8) 0.062(5) Uani 1 1 d . . .
C1D C 0.1012(9) 0.5855(8) 0.2117(8) 0.057(5) Uani 1 1 d . . .
C2D C 0.1702(10) 0.5650(8) 0.3211(8) 0.060(5) Uiso 1 1 d . . .
C3D C 0.0432(11) 0.5054(9) 0.2807(10) 0.081(7) Uani 1 1 d . . .
C4D C 0.2314(8) 0.5348(6) 0.2245(7) 0.036(4) Uani 1 1 d . . .
C5D C 0.1075(8) 0.4705(7) 0.1885(7) 0.041(4) Uani 1 1 d . . .
C6D C 0.1848(9) 0.4552(8) 0.2933(7) 0.046(4) Uani 1 1 d . . .
C1E C 0.3224(8) 0.2669(6) 0.1466(7) 0.046(4) Uani 1 1 d . . .
C2E C 0.3151(9) 0.3312(7) 0.0505(9) 0.051(5) Uani 1 1 d . . .
C3E C 0.4311(11) 0.3477(6) 0.1380(7) 0.052(5) Uani 1 1 d . . .
C4E C 0.3239(7) 0.4274(6) 0.1249(6) 0.028(3) Uani 1 1 d . . .
C5E C 0.3277(8) 0.3594(6) 0.2177(8) 0.038(4) Uani 1 1 d . . .
C6E C 0.2156(10) 0.3445(5) 0.1294(7) 0.042(4) Uani 1 1 d . . .
C1S C 0.084(3) 0.444(2) 0.466(2) 0.21(2) Uiso 1 1 d . . .
N1S N 0.069(3) 0.415(3) 0.508(3) 0.34(3) Uiso 1 1 d . . .
C1T C 0.134(2) 0.4808(17) 0.4297(18) 0.184(17) Uiso 1 1 d . . .
C4 C 0.499(2) 0.2924(16) 0.5722(16) 0.158(14) Uiso 1 1 d . . .
C9 C 0.563(2) 0.2947(18) 0.5833(18) 0.181(16) Uiso 1 1 d . . .
C3 C 0.699(2) 0.4761(15) 0.5088(15) 0.139(12) Uiso 1 1 d . . .
N12 N 0.428(2) 0.2825(17) 0.5486(17) 0.227(17) Uiso 1 1 d . . .
C1 C 0.239(3) 0.062(3) 0.278(3) 0.28(3) Uiso 1 1 d . . .
C16 C 0.290(4) 0.128(3) 0.295(3) 0.36(4) Uiso 1 1 d . . .
C18 C 0.743(9) 0.496(7) 0.503(7) 0.68(12) Uiso 1 1 d . . .
N3 N 0.284(2) 0.8335(16) -0.0583(17) 0.220(16) Uiso 1 1 d . . .
C8 C 0.229(3) 0.826(2) 0.100(3) 0.25(3) Uiso 1 1 d . . .
N18 N 0.173(4) 0.057(3) 0.178(3) 0.45(4) Uiso 1 1 d . . .
N30 N 0.729(4) 0.397(4) 0.507(4) 0.47(5) Uiso 1 1 d . . .
C39 C 0.258(4) 0.820(3) 0.054(4) 0.36(4) Uiso 1 1 d . . .

loop_
_atom_site_aniso_label
_atom_site_aniso_U_11
_atom_site_aniso_U_22
_atom_site_aniso_U_33
_atom_site_aniso_U_23
_atom_site_aniso_U_13
_atom_site_aniso_U_12
Os1 0.0492(4) 0.0424(4) 0.0534(5) 0.0052(4) 0.0203(4) 0.0120(3)
Os2 0.0406(4) 0.0267(4) 0.0489(4) -0.0002(3) 0.0101(3) -0.0008(3)
Ni1 0.0388(12) 0.0459(13) 0.0480(14) 0.0085(11) 0.0053(10) -0.0008(10)
Ni2 0.0344(11) 0.0229(10) 0.0502(13) 0.0019(9) 0.0080(10) 0.0009(8)
Ni3 0.0497(13) 0.0312(11) 0.0434(13) 0.0072(10) 0.0062(11) -0.0048(10)
N1A 0.045(9) 0.044(8) 0.043(9) 0.009(7) 0.009(7) -0.002(7)
N2A 0.047(9) 0.057(10) 0.058(11) -0.003(8) 0.020(8) -0.001(7)
N3A 0.029(7) 0.055(9) 0.040(9) 0.001(7) 0.003(7) 0.002(6)
N4A 0.038(8) 0.065(11) 0.056(11) -0.012(8) 0.002(7) -0.002(7)
N1B 0.041(8) 0.023(7) 0.049(9) -0.005(6) 0.007(7) 0.002(6)
N2B 0.037(8) 0.032(8) 0.058(10) -0.001(7) 0.007(7) -0.007(6)
N3B 0.063(10) 0.012(7) 0.059(10) -0.005(6) 0.010(8) 0.000(6)
N4B 0.044(8) 0.018(7) 0.061(10) -0.004(7) 0.000(7) -0.007(6)
N1C 0.049(9) 0.035(8) 0.049(10) 0.007(7) -0.005(7) -0.001(7)
N2C 0.061(10) 0.050(9) 0.034(9) 0.008(7) 0.004(7) 0.000(8)
N3C 0.052(10) 0.057(10) 0.057(10) 0.011(8) 0.005(8) -0.002(8)
N4C 0.044(8) 0.038(8) 0.046(9) 0.000(7) 0.008(7) -0.005(7)
N1D 0.080(12) 0.048(10) 0.077(12) -0.001(9) 0.016(10) 0.026(9)
N3D 0.100(17) 0.14(2) 0.17(2) 0.047(18) 0.091(17) 0.027(15)
N4D 0.039(8) 0.036(8) 0.037(8) -0.002(6) 0.009(7) 0.012(6)
N5D 0.053(9) 0.051(10) 0.046(10) 0.010(8) 0.008(8) 0.002(8)
N6D 0.045(8) 0.042(9) 0.030(8) -0.001(7) 0.003(7) -0.007(7)
N1E 0.078(12) 0.040(10) 0.090(13) 0.013(9) -0.008(10) 0.000(8)
N2E 0.060(10) 0.060(11) 0.060(12) -0.005(9) 0.007(9) -0.007(8)
N3E 0.036(9) 0.069(11) 0.075(12) 0.008(9) -0.001(8) 0.005(8)
N4E 0.027(7) 0.034(8) 0.044(8) -0.006(6) 0.009(6) -0.002(6)
N5E 0.060(10) 0.031(8) 0.045(10) 0.009(7) 0.016(8) 0.001(7)
N6E 0.033(8) 0.048(9) 0.039(8) 0.008(7) -0.001(6) -0.009(7)
C1A 0.042(10) 0.045(10) 0.056(12) 0.011(9) 0.004(9) 0.002(8)
C2A 0.061(12) 0.054(12) 0.046(12) 0.010(10) 0.005(10) 0.001(10)
C3A 0.080(15) 0.086(17) 0.075(15) 0.026(13) 0.042(13) 0.006(12)
C4A 0.073(13) 0.038(10) 0.038(11) 0.008(8) -0.006(10) 0.004(9)
C5A 0.092(16) 0.059(13) 0.064(14) -0.005(11) 0.003(12) 0.005(12)
C6A 0.051(11) 0.033(10) 0.052(12) 0.005(9) -0.012(10) 0.011(8)
C7A 0.075(14) 0.056(13) 0.050(13) -0.007(10) 0.002(11) 0.006(11)
C8A 0.060(13) 0.051(12) 0.065(15) -0.005(10) -0.022(11) 0.009(10)
C9A 0.043(11) 0.046(11) 0.067(14) -0.020(10) -0.012(10) 0.011(9)
C10A 0.041(12) 0.065(14) 0.094(18) -0.016(13) -0.003(12) 0.013(10)
C11A 0.040(12) 0.12(2) 0.12(2) -0.036(17) -0.007(12) 0.013(12)
C12A 0.042(12) 0.086(17) 0.12(2) -0.044(16) 0.025(14) 0.007(11)
C13A 0.060(15) 0.13(2) 0.13(2) -0.044(19) 0.035(15) -0.003(15)
C14A 0.048(12) 0.099(17) 0.051(12) 0.011(12) 0.014(10) -0.008(11)
C15A 0.031(9) 0.057(12) 0.052(12) 0.000(10) -0.002(9) -0.001(8)
C16A 0.042(10) 0.035(9) 0.056(12) -0.002(9) 0.004(9) -0.003(8)
C17A 0.049(11) 0.054(12) 0.048(12) 0.001(10) 0.016(9) 0.003(9)
C18A 0.046(11) 0.061(13) 0.056(13) 0.006(11) 0.006(10) 0.006(9)
C19A 0.098(17) 0.070(15) 0.074(16) -0.009(12) 0.004(13) -0.016(13)
C20A 0.038(10) 0.062(13) 0.071(15) 0.000(11) 0.000(10) 0.000(9)
C21A 0.103(19) 0.063(15) 0.11(2) -0.003(14) 0.004(15) -0.031(13)
C22A 0.042(11) 0.078(14) 0.051(13) 0.006(11) -0.003(9) -0.021(10)
C23A 0.100(17) 0.067(14) 0.053(14) 0.007(11) 0.010(12) -0.036(13)
C24A 0.106(18) 0.092(17) 0.054(14) 0.014(13) 0.030(13) -0.048(15)
C25A 0.079(14) 0.059(13) 0.048(13) 0.003(10) 0.010(11) -0.020(11)
C26A 0.077(14) 0.082(16) 0.051(13) 0.007(11) 0.017(11) -0.013(12)
C27A 0.13(2) 0.11(2) 0.067(16) 0.019(14) 0.035(15) -0.039(17)
C28A 0.062(12) 0.068(14) 0.051(12) -0.005(10) 0.020(10) -0.019(10)
C29A 0.089(16) 0.071(14) 0.062(14) 0.001(11) 0.036(12) -0.011(12)
C30A 0.054(11) 0.053(12) 0.047(12) 0.007(9) 0.014(9) -0.023(9)
C31A 0.036(10) 0.058(12) 0.051(12) 0.009(9) 0.011(9) -0.016(9)
C32A 0.035(9) 0.057(11) 0.033(10) 0.005(9) 0.001(8) -0.001(8)
C1B 0.030(9) 0.048(11) 0.070(13) 0.006(10) 0.004(9) -0.009(8)
C2B 0.044(10) 0.028(9) 0.084(15) 0.011(10) -0.006(10) -0.001(8)
C3B 0.049(12) 0.052(12) 0.112(19) 0.016(12) -0.006(12) 0.003(10)
C4B 0.062(13) 0.048(12) 0.072(14) 0.022(11) 0.000(11) -0.001(10)
C5B 0.094(17) 0.094(18) 0.063(15) 0.033(13) -0.015(13) 0.007(14)
C6B 0.051(11) 0.047(11) 0.059(13) -0.007(10) 0.019(10) -0.010(9)
C7B 0.106(18) 0.034(11) 0.057(13) 0.008(9) 0.011(13) -0.012(11)
C8B 0.098(17) 0.046(12) 0.047(12) -0.001(10) 0.001(12) -0.021(12)
C9B 0.049(11) 0.051(11) 0.058(13) -0.019(10) 0.015(10) -0.026(9)
C10B 0.068(13) 0.019(9) 0.091(16) -0.024(10) 0.050(12) -0.035(9)
C11B 0.087(16) 0.079(16) 0.12(2) -0.033(14) 0.071(15) -0.038(13)
C12B 0.039(10) 0.042(11) 0.064(13) -0.015(10) 0.023(10) -0.012(8)
C13B 0.041(11) 0.088(16) 0.12(2) -0.056(15) 0.048(12) -0.014(11)
C14B 0.036(10) 0.039(10) 0.077(14) -0.008(9) -0.005(10) 0.000(8)
C15B 0.038(10) 0.045(10) 0.043(11) -0.008(9) 0.011(8) -0.019(8)
C16B 0.055(11) 0.023(8) 0.039(10) 0.009(7) 0.020(9) -0.013(8)
C17B 0.063(12) 0.026(9) 0.053(12) 0.000(8) 0.009(9) -0.005(8)
C18B 0.091(15) 0.025(10) 0.069(14) 0.001(9) -0.009(12) 0.002(10)
C19B 0.12(2) 0.042(12) 0.076(16) 0.002(11) -0.011(14) -0.009(12)
C20B 0.102(17) 0.028(10) 0.076(15) -0.003(10) -0.027(13) -0.015(11)
C21B 0.17(3) 0.031(12) 0.14(2) -0.013(14) -0.08(2) -0.012(14)
C22B 0.082(14) 0.033(10) 0.059(13) 0.000(9) -0.024(11) -0.019(10)
C23B 0.113(19) 0.041(12) 0.075(16) -0.008(11) -0.014(14) -0.030(12)
C24B 0.116(19) 0.031(11) 0.12(2) 0.008(12) -0.055(16) -0.012(12)
C25B 0.072(13) 0.021(9) 0.061(12) 0.005(9) -0.012(10) -0.002(9)
C26B 0.071(14) 0.048(12) 0.073(15) 0.017(11) -0.018(12) -0.004(10)
C27B 0.094(17) 0.036(11) 0.13(2) 0.012(13) -0.034(16) -0.001(11)
C28B 0.050(11) 0.030(10) 0.079(14) 0.008(9) -0.003(10) 0.001(8)
C29B 0.060(12) 0.038(10) 0.068(13) 0.010(9) -0.005(10) 0.004(9)
C30B 0.053(11) 0.027(9) 0.055(12) 0.000(8) -0.002(9) -0.006(8)
C31B 0.053(11) 0.025(9) 0.055(12) 0.002(8) 0.003(9) 0.003(8)
C32B 0.057(11) 0.014(8) 0.056(11) -0.002(8) -0.001(9) -0.003(8)
C1C 0.060(12) 0.035(10) 0.065(14) 0.002(9) 0.009(10) -0.018(9)
C2C 0.052(11) 0.046(11) 0.055(12) 0.002(9) 0.004(10) 0.001(9)
C3C 0.093(16) 0.057(13) 0.068(14) -0.011(11) 0.013(12) -0.039(12)
C4C 0.054(12) 0.057(12) 0.063(14) 0.005(11) 0.001(10) -0.009(10)
C5C 0.076(15) 0.101(18) 0.080(16) 0.006(14) 0.013(13) -0.054(14)
C6C 0.049(11) 0.062(13) 0.056(13) 0.011(10) 0.007(10) -0.010(10)
C7C 0.060(13) 0.074(15) 0.064(15) 0.015(12) 0.016(11) -0.016(11)
C8C 0.059(13) 0.072(14) 0.069(15) 0.035(12) 0.018(11) -0.019(11)
C9C 0.042(10) 0.075(14) 0.044(12) 0.017(10) -0.012(9) -0.013(10)
C10C 0.082(15) 0.079(15) 0.035(12) 0.023(11) -0.008(11) -0.019(12)
C11C 0.096(18) 0.14(2) 0.053(14) 0.027(15) -0.002(13) -0.056(17)
C12C 0.094(16) 0.080(16) 0.037(12) -0.005(11) 0.000(11) -0.018(13)
C13C 0.16(3) 0.12(2) 0.079(19) 0.003(17) 0.029(18) -0.07(2)
C14C 0.074(14) 0.059(13) 0.057(14) 0.012(11) -0.003(11) -0.019(11)
C15C 0.043(10) 0.045(11) 0.046(11) 0.021(9) 0.005(9) -0.002(8)
C16C 0.045(10) 0.045(10) 0.047(12) 0.018(9) 0.011(9) -0.002(8)
C17C 0.077(14) 0.035(11) 0.095(17) 0.025(11) 0.019(12) 0.004(10)
C18C 0.086(18) 0.054(14) 0.13(2) 0.025(15) 0.027(16) 0.018(13)
C19C 0.13(2) 0.051(15) 0.18(3) 0.044(18) 0.02(2) 0.022(15)
C20C 0.074(16) 0.072(16) 0.11(2) 0.058(15) 0.015(15) 0.016(13)
C21C 0.11(2) 0.10(2) 0.15(3) 0.042(19) -0.010(19) 0.033(17)
C22C 0.052(13) 0.090(17) 0.087(17) 0.040(14) -0.019(12) -0.002(12)
C23C 0.089(19) 0.10(2) 0.10(2) 0.034(16) -0.021(15) 0.005(16)
C24C 0.071(16) 0.11(2) 0.089(18) 0.010(16) -0.047(14) -0.011(15)
C25C 0.080(15) 0.047(12) 0.080(16) 0.014(11) 0.002(13) -0.001(11)
C26C 0.075(15) 0.073(15) 0.060(14) -0.008(11) 0.009(12) -0.031(12)
C27C 0.090(17) 0.080(17) 0.12(2) -0.015(15) -0.022(15) -0.038(14)
C28C 0.072(14) 0.044(12) 0.071(15) -0.005(10) 0.009(12) -0.012(10)
C29C 0.073(14) 0.054(13) 0.107(18) -0.020(13) 0.019(13) -0.012(11)
C30C 0.047(11) 0.033(10) 0.076(14) 0.002(9) 0.003(10) -0.006(8)
C31C 0.054(12) 0.057(12) 0.041(11) 0.010(9) -0.013(9) -0.012(10)
C32C 0.057(12) 0.065(13) 0.061(13) 0.014(11) -0.003(10) 0.010(11)
C1D 0.052(11) 0.054(13) 0.069(14) -0.015(11) 0.028(10) 0.013(10)
C3D 0.060(13) 0.097(17) 0.102(18) 0.021(14) 0.071(13) 0.025(12)
C4D 0.036(9) 0.027(9) 0.046(11) -0.006(7) 0.014(8) 0.019(7)
C5D 0.025(9) 0.054(12) 0.046(11) 0.024(9) 0.014(8) 0.011(8)
C6D 0.048(11) 0.059(12) 0.030(10) 0.004(9) 0.002(8) -0.025(10)
C1E 0.036(10) 0.029(10) 0.070(13) 0.000(9) 0.004(9) -0.003(8)
C2E 0.036(10) 0.042(11) 0.077(15) -0.012(10) 0.010(10) -0.003(8)
C3E 0.081(15) 0.018(8) 0.058(12) 0.009(8) 0.015(11) 0.007(9)
C4E 0.022(8) 0.032(9) 0.030(9) 0.001(7) 0.001(7) -0.004(7)
C5E 0.032(9) 0.022(9) 0.059(13) 0.001(8) 0.003(9) -0.006(7)
C6E 0.069(13) 0.010(7) 0.046(11) 0.001(7) 0.004(9) 0.005(8)

loop_
_atom_type_symbol
_atom_type_description
_atom_type_scat_dispersion_real
_atom_type_scat_dispersion_imag
_atom_type_scat_source
C C 0.0033 0.0016 'International Tables Vol C Tables 4.2.6.8 and 6.1.1.4'
H H 0.0000 0.0000 'International Tables Vol C Tables 4.2.6.8 and 6.1.1.4'
N N 0.0061 0.0033 'International Tables Vol C Tables 4.2.6.8 and 6.1.1.4'
Ni Ni 0.3393 1.1124 'International Tables Vol C Tables 4.2.6.8 and 6.1.1.4'
Os Os -1.2165 7.6030 'International Tables Vol C Tables 4.2.6.8 and 6.1.1.4'

loop_
_geom_angle_atom_site_label_1
_geom_angle_atom_site_label_2
_geom_angle_atom_site_label_3
_geom_angle
_geom_angle_site_symmetry_1
_geom_angle_site_symmetry_3
_geom_angle_publ_flag
C1D Os1 C6D 174.3(7) . . ?
C1D Os1 C2D 89.7(8) . . ?
C6D Os1 C2D 90.0(7) . . ?
C1D Os1 C5D 93.2(7) . . ?
C6D Os1 C5D 87.1(6) . . ?
C2D Os1 C5D 177.0(7) . . ?
C1D Os1 C4D 85.7(6) . . ?
C6D Os1 C4D 88.5(6) . . ?
C2D Os1 C4D 90.3(7) . . ?
C5D Os1 C4D 90.3(6) . . ?
C1D Os1 C3D 92.7(8) . . ?
C6D Os1 C3D 93.1(8) . . ?
C2D Os1 C3D 90.7(9) . . ?
C5D Os1 C3D 88.7(8) . . ?
C4D Os1 C3D 178.1(8) . . ?
C1E Os2 C3E 92.0(6) . . ?
C1E Os2 C4E 176.6(7) . . ?
C3E Os2 C4E 88.6(6) . . ?
C1E Os2 C6E 87.0(6) . . ?
C3E Os2 C6E 179.0(6) . . ?
C4E Os2 C6E 92.4(5) . . ?
C1E Os2 C2E 88.3(7) . . ?
C3E Os2 C2E 89.6(7) . . ?
C4E Os2 C2E 95.1(6) . . ?
C6E Os2 C2E 90.6(6) . . ?
C1E Os2 C5E 89.5(6) . . ?
C3E Os2 C5E 92.6(7) . . ?
C4E Os2 C5E 87.1(6) . . ?
C6E Os2 C5E 87.1(6) . . ?
C2E Os2 C5E 176.9(6) . . ?
N6E Ni1 N5D 89.4(6) . . ?
N6E Ni1 N4A 96.5(5) . . ?
N5D Ni1 N4A 91.8(6) . . ?
N6E Ni1 N2A 168.1(6) . . ?
N5D Ni1 N2A 90.4(6) . . ?
N4A Ni1 N2A 95.4(6) . . ?
N6E Ni1 N3A 94.6(5) . . ?
N5D Ni1 N3A 169.7(6) . . ?
N4A Ni1 N3A 78.3(6) . . ?
N2A Ni1 N3A 87.7(5) . . ?
N6E Ni1 N1A 90.4(5) . . ?
N5D Ni1 N1A 96.4(5) . . ?
N4A Ni1 N1A 169.3(5) . . ?
N2A Ni1 N1A 77.8(6) . . ?
N3A Ni1 N1A 93.1(5) . . ?
N4D Ni2 N2B 175.0(5) . . ?
N4D Ni2 N4B 94.3(5) . . ?
N2B Ni2 N4B 90.7(5) . . ?
N4D Ni2 N4E 90.6(5) . . ?
N2B Ni2 N4E 89.1(5) . . ?
N4B Ni2 N4E 95.1(5) . . ?
N4D Ni2 N1B 95.9(5) . . ?
N2B Ni2 N1B 79.1(5) . . ?
N4B Ni2 N1B 163.9(5) . . ?
N4E Ni2 N1B 97.1(5) . . ?
N4D Ni2 N3B 93.3(5) . . ?
N2B Ni2 N3B 87.5(5) . . ?
N4B Ni2 N3B 78.0(5) . . ?
N4E Ni2 N3B 172.3(5) . . ?
N1B Ni2 N3B 89.1(5) . . ?
N6D Ni3 N5E 92.1(5) . . ?
N6D Ni3 N3C 171.6(6) . . ?
N5E Ni3 N3C 91.3(6) . . ?
N6D Ni3 N4C 93.3(5) . . ?
N5E Ni3 N4C 92.7(5) . . ?
N3C Ni3 N4C 78.8(6) . . ?
N6D Ni3 N1C 92.6(5) . . ?
N5E Ni3 N1C 91.7(6) . . ?
N3C Ni3 N1C 95.0(6) . . ?
N4C Ni3 N1C 172.5(5) . . ?
N6D Ni3 N2C 93.0(5) . . ?
N5E Ni3 N2C 169.6(6) . . ?
N3C Ni3 N2C 84.9(6) . . ?
N4C Ni3 N2C 96.1(5) . . ?
N1C Ni3 N2C 79.1(6) . . ?
C1A N1A C16A 116.1(14) . . ?
C1A N1A Ni1 129.6(11) . . ?
C16A N1A Ni1 114.2(11) . . ?
C14A N2A C15A 117.5(16) . . ?
C14A N2A Ni1 128.0(13) . . ?
C15A N2A Ni1 114.5(11) . . ?
C17A N3A C32A 117.4(15) . . ?
C17A N3A Ni1 129.5(12) . . ?
C32A N3A Ni1 113.0(11) . . ?
C30A N4A C31A 115.7(15) . . ?
C30A N4A Ni1 129.9(12) . . ?
C31A N4A Ni1 114.3(12) . . ?
C1B N1B C16B 117.8(14) . . ?
C1B N1B Ni2 128.3(12) . . ?
C16B N1B Ni2 113.5(10) . . ?
C14B N2B C15B 118.0(15) . . ?
C14B N2B Ni2 128.8(13) . . ?
C15B N2B Ni2 113.2(10) . . ?
C32B N3B C17B 117.5(13) . . ?
C32B N3B Ni2 113.7(9) . . ?
C17B N3B Ni2 128.3(12) . . ?
C31B N4B C30B 116.0(14) . . ?
C31B N4B Ni2 113.6(10) . . ?
C30B N4B Ni2 129.0(10) . . ?
C1C N1C C16C 119.2(15) . . ?
C1C N1C Ni3 127.7(12) . . ?
C16C N1C Ni3 113.0(11) . . ?
C14C N2C C15C 117.5(16) . . ?
C14C N2C Ni3 129.6(13) . . ?
C15C N2C Ni3 112.8(12) . . ?
C17C N3C C32C 117.4(17) . . ?
C17C N3C Ni3 128.5(14) . . ?
C32C N3C Ni3 114.0(12) . . ?
C31C N4C C30C 119.0(15) . . ?
C31C N4C Ni3 114.3(11) . . ?
C30C N4C Ni3 126.6(12) . . ?
C4D N4D Ni2 164.4(13) . . ?
C5D N5D Ni1 161.9(13) . . ?
C6D N6D Ni3 163.3(13) . . ?
C4E N4E Ni2 158.8(12) . . ?
C5E N5E Ni3 162.5(14) . . ?
C6E N6E Ni1 158.6(13) . . ?
N1A C1A C2A 125.1(16) . . ?
C4A C2A C1A 116.9(17) . . ?
C4A C2A C3A 125.1(17) . . ?
C1A C2A C3A 118.0(16) . . ?
C6A C4A C2A 118.9(16) . . ?
C6A C4A C5A 121.9(16) . . ?
C2A C4A C5A 119.3(18) . . ?
C4A C6A C16A 119.7(15) . . ?
C4A C6A C7A 123.0(17) . . ?
C16A C6A C7A 117.3(18) . . ?
C8A C7A C6A 124(2) . . ?
C7A C8A C9A 122.0(18) . . ?
C15A C9A C10A 120.9(19) . . ?
C15A C9A C8A 115.9(17) . . ?
C10A C9A C8A 123.2(18) . . ?
C9A C10A C12A 119.4(18) . . ?
C9A C10A C11A 121(2) . . ?
C12A C10A C11A 120(2) . . ?
C10A C12A C14A 115.4(18) . . ?
C10A C12A C13A 128(2) . . ?
C14A C12A C13A 117(2) . . ?
N2A C14A C12A 124.6(19) . . ?
N2A C15A C9A 122.1(17) . . ?
N2A C15A C16A 117.4(15) . . ?
C9A C15A C16A 120.5(17) . . ?
N1A C16A C6A 123.3(15) . . ?
N1A C16A C15A 116.0(15) . . ?
C6A C16A C15A 120.7(16) . . ?
N3A C17A C18A 125.0(17) . . ?
C20A C18A C17A 118.4(18) . . ?
C20A C18A C19A 123.5(19) . . ?
C17A C18A C19A 118.2(18) . . ?
C18A C20A C22A 119.6(18) . . ?
C18A C20A C21A 121(2) . . ?
C22A C20A C21A 119.4(19) . . ?
C23A C22A C20A 125.2(18) . . ?
C23A C22A C32A 117.6(18) . . ?
C20A C22A C32A 117.1(17) . . ?
C24A C23A C22A 122.8(19) . . ?
C23A C24A C25A 121.9(18) . . ?
C26A C25A C31A 120.2(17) . . ?
C26A C25A C24A 123.5(18) . . ?
C31A C25A C24A 116.3(17) . . ?
C25A C26A C28A 117.3(17) . . ?
C25A C26A C27A 122.8(19) . . ?
C28A C26A C27A 119.9(19) . . ?
C30A C28A C26A 117.5(17) . . ?
C30A C28A C29A 120.4(17) . . ?
C26A C28A C29A 122.1(17) . . ?
N4A C30A C28A 127.1(16) . . ?
N4A C31A C32A 116.1(15) . . ?
N4A C31A C25A 121.9(17) . . ?
C32A C31A C25A 121.9(16) . . ?
N3A C32A C31A 118.0(15) . . ?
N3A C32A C22A 122.5(16) . . ?
C31A C32A C22A 119.3(16) . . ?
N1B C1B C2B 124.3(17) . . ?
C1B C2B C4B 118.3(17) . . ?
C1B C2B C3B 117.3(18) . . ?
C4B C2B C3B 124.4(17) . . ?
C2B C4B C6B 119.1(17) . . ?
C2B C4B C5B 118.3(18) . . ?
C6B C4B C5B 122.5(19) . . ?
C16B C6B C4B 117.9(17) . . ?
C16B C6B C7B 119.0(17) . . ?
C4B C6B C7B 123.0(19) . . ?
C8B C7B C6B 121.2(19) . . ?
C7B C8B C9B 119.6(19) . . ?
C15B C9B C10B 119.0(18) . . ?
C15B C9B C8B 118.0(18) . . ?
C10B C9B C8B 122.9(18) . . ?
C12B C10B C9B 117.3(16) . . ?
C12B C10B C11B 120.1(19) . . ?
C9B C10B C11B 122(2) . . ?
C10B C12B C14B 121.0(16) . . ?
C10B C12B C13B 122.1(18) . . ?
C14B C12B C13B 116.9(18) . . ?
N2B C14B C12B 122.8(18) . . ?
N2B C15B C9B 121.6(16) . . ?
N2B C15B C16B 116.7(14) . . ?
C9B C15B C16B 121.7(16) . . ?
N1B C16B C6B 122.2(15) . . ?
N1B C16B C15B 117.2(14) . . ?
C6B C16B C15B 120.5(15) . . ?
N3B C17B C18B 123.0(17) . . ?
C20B C18B C17B 119.3(16) . . ?
C20B C18B C19B 123.9(17) . . ?
C17B C18B C19B 116.8(18) . . ?
C18B C20B C22B 119.0(16) . . ?
C18B C20B C21B 120.3(18) . . ?
C22B C20B C21B 120.7(18) . . ?
C32B C22B C23B 117.9(16) . . ?
C32B C22B C20B 117.4(17) . . ?
C23B C22B C20B 124.6(16) . . ?
C24B C23B C22B 123.0(18) . . ?
C23B C24B C25B 121(2) . . ?
C31B C25B C26B 118.3(15) . . ?
C31B C25B C24B 118.3(15) . . ?
C26B C25B C24B 123.4(17) . . ?
C28B C26B C25B 117.3(16) . . ?
C28B C26B C27B 119.9(16) . . ?
C25B C26B C27B 122.9(17) . . ?
C30B C28B C26B 118.9(15) . . ?
C30B C28B C29B 118.4(15) . . ?
C26B C28B C29B 122.7(16) . . ?
N4B C30B C28B 125.0(15) . . ?
N4B C31B C25B 124.3(14) . . ?
N4B C31B C32B 116.5(14) . . ?
C25B C31B C32B 119.2(14) . . ?
N3B C32B C22B 123.7(15) . . ?
N3B C32B C31B 115.6(13) . . ?
C22B C32B C31B 120.7(16) . . ?
N1C C1C C2C 124.8(17) . . ?
C1C C2C C4C 116.6(17) . . ?
C1C C2C C3C 119.5(17) . . ?
C4C C2C C3C 123.8(16) . . ?
C6C C4C C2C 119.0(16) . . ?
C6C C4C C5C 122.5(18) . . ?
C2C C4C C5C 118.4(18) . . ?
C7C C6C C4C 125.2(18) . . ?
C7C C6C C16C 115.7(18) . . ?
C4C C6C C16C 119.1(17) . . ?
C8C C7C C6C 122.9(19) . . ?
C7C C8C C9C 123.1(18) . . ?
C10C C9C C8C 124.8(18) . . ?
C10C C9C C15C 118.6(17) . . ?
C8C C9C C15C 116.4(18) . . ?
C9C C10C C12C 118.2(18) . . ?
C9C C10C C11C 120.3(18) . . ?
C12C C10C C11C 121.3(19) . . ?
C10C C12C C14C 118.1(18) . . ?
C10C C12C C13C 122.5(19) . . ?
C14C C12C C13C 119(2) . . ?
N2C C14C C12C 125.3(18) . . ?
N2C C15C C9C 122.2(17) . . ?
N2C C15C C16C 117.8(15) . . ?
C9C C15C C16C 120.0(15) . . ?
N1C C16C C6C 121.2(17) . . ?
N1C C16C C15C 117.2(15) . . ?
C6C C16C C15C 121.6(15) . . ?
N3C C17C C18C 124(2) . . ?
C20C C18C C17C 118(2) . . ?
C20C C18C C19C 125(2) . . ?
C17C C18C C19C 118(2) . . ?
C18C C20C C22C 119(2) . . ?
C18C C20C C21C 121(2) . . ?
C22C C20C C21C 120(2) . . ?
C32C C22C C20C 120(2) . . ?
C32C C22C C23C 117(2) . . ?
C20C C22C C23C 124(2) . . ?
C24C C23C C22C 123(2) . . ?
C23C C24C C25C 121(2) . . ?
C31C C25C C26C 117.0(18) . . ?
C31C C25C C24C 117.8(19) . . ?
C26C C25C C24C 125(2) . . ?
C28C C26C C25C 119.2(18) . . ?
C28C C26C C27C 119(2) . . ?
C25C C26C C27C 121(2) . . ?
C26C C28C C30C 118.1(18) . . ?
C26C C28C C29C 122.7(18) . . ?
C30C C28C C29C 119.1(19) . . ?
N4C C30C C28C 123.0(17) . . ?
N4C C31C C25C 123.6(17) . . ?
N4C C31C C32C 116.9(15) . . ?
C25C C31C C32C 119.5(17) . . ?
N3C C32C C22C 122.4(19) . . ?
N3C C32C C31C 115.8(16) . . ?
C22C C32C C31C 121.7(19) . . ?
N1D C1D Os1 177.9(17) . . ?
N2D C2D Os1 173.2(19) . . ?
N3D C3D Os1 179(3) . . ?
N4D C4D Os1 177.8(15) . . ?
N5D C5D Os1 174.1(14) . . ?
N6D C6D Os1 173.6(14) . . ?
N1E C1E Os2 176.9(15) . . ?
N2E C2E Os2 176.6(17) . . ?
N3E C3E Os2 178.8(18) . . ?
N4E C4E Os2 170.4(12) . . ?
N5E C5E Os2 176.4(14) . . ?
N6E C6E Os2 179.6(17) . . ?
N1S C1S C1T 157(5) . . ?
C9 C4 N12 167(5) . . ?
C18 C3 N30 104(10) . . ?
C16 C1 N18 114(4) . . ?

loop_
_geom_bond_atom_site_label_1
_geom_bond_atom_site_label_2
_geom_bond_distance
_geom_bond_site_symmetry_2
_geom_bond_publ_flag
Os1 C1D 2.06(2) . ?
Os1 C6D 2.06(2) . ?
Os1 C2D 2.07(2) . ?
Os1 C5D 2.08(2) . ?
Os1 C4D 2.080(17) . ?
Os1 C3D 2.082(18) . ?
Os2 C1E 2.070(17) . ?
Os2 C3E 2.08(2) . ?
Os2 C4E 2.079(15) . ?
Os2 C6E 2.08(2) . ?
Os2 C2E 2.09(2) . ?
Os2 C5E 2.12(2) . ?
Ni1 N6E 2.013(14) . ?
Ni1 N5D 2.065(17) . ?
Ni1 N4A 2.101(16) . ?
Ni1 N2A 2.112(15) . ?
Ni1 N3A 2.148(14) . ?
Ni1 N1A 2.146(13) . ?
Ni2 N4D 2.055(14) . ?
Ni2 N2B 2.104(14) . ?
Ni2 N4B 2.108(13) . ?
Ni2 N4E 2.112(13) . ?
Ni2 N1B 2.119(13) . ?
Ni2 N3B 2.138(12) . ?
Ni3 N6D 2.036(15) . ?
Ni3 N5E 2.077(16) . ?
Ni3 N3C 2.108(15) . ?
Ni3 N4C 2.116(13) . ?
Ni3 N1C 2.133(14) . ?
Ni3 N2C 2.155(14) . ?
N1A C1A 1.35(2) . ?
N1A C16A 1.36(2) . ?
N2A C14A 1.35(2) . ?
N2A C15A 1.36(2) . ?
N3A C17A 1.33(2) . ?
N3A C32A 1.35(2) . ?
N4A C30A 1.34(2) . ?
N4A C31A 1.39(2) . ?
N1B C1B 1.36(2) . ?
N1B C16B 1.363(19) . ?
N2B C14B 1.33(2) . ?
N2B C15B 1.39(2) . ?
N3B C32B 1.36(2) . ?
N3B C17B 1.36(2) . ?
N4B C31B 1.36(2) . ?
N4B C30B 1.367(19) . ?
N1C C1C 1.33(2) . ?
N1C C16C 1.39(2) . ?
N2C C14C 1.30(2) . ?
N2C C15C 1.37(2) . ?
N3C C17C 1.36(2) . ?
N3C C32C 1.35(2) . ?
N4C C31C 1.32(2) . ?
N4C C30C 1.36(2) . ?
N1D C1D 1.21(2) . ?
N2D C2D 1.14(2) . ?
N3D C3D 1.15(2) . ?
N4D C4D 1.129(18) . ?
N5D C5D 1.20(2) . ?
N6D C6D 1.19(2) . ?
N1E C1E 1.18(2) . ?
N2E C2E 1.18(2) . ?
N3E C3E 1.17(2) . ?
N4E C4E 1.186(18) . ?
N5E C5E 1.12(2) . ?
N6E C6E 1.16(2) . ?
C1A C2A 1.44(2) . ?
C2A C4A 1.41(2) . ?
C2A C3A 1.53(3) . ?
C4A C6A 1.40(3) . ?
C4A C5A 1.54(3) . ?
C6A C16A 1.42(2) . ?
C6A C7A 1.43(2) . ?
C7A C8A 1.30(3) . ?
C8A C9A 1.51(3) . ?
C9A C15A 1.40(2) . ?
C9A C10A 1.39(3) . ?
C10A C12A 1.42(3) . ?
C10A C11A 1.52(3) . ?
C12A C14A 1.46(3) . ?
C12A C13A 1.49(3) . ?
C15A C16A 1.45(2) . ?
C17A C18A 1.42(2) . ?
C18A C20A 1.37(3) . ?
C18A C19A 1.53(3) . ?
C20A C22A 1.43(3) . ?
C20A C21A 1.53(3) . ?
C22A C23A 1.42(3) . ?
C22A C32A 1.45(2) . ?
C23A C24A 1.36(3) . ?
C24A C25A 1.47(3) . ?
C25A C26A 1.43(3) . ?
C25A C31A 1.43(2) . ?
C26A C28A 1.42(3) . ?
C26A C27A 1.57(3) . ?
C28A C30A 1.41(2) . ?
C28A C29A 1.51(3) . ?
C31A C32A 1.43(2) . ?
C1B C2B 1.39(2) . ?
C2B C4B 1.40(3) . ?
C2B C3B 1.55(3) . ?
C4B C6B 1.44(3) . ?
C4B C5B 1.53(3) . ?
C6B C16B 1.42(2) . ?
C6B C7B 1.46(3) . ?
C7B C8B 1.41(3) . ?
C8B C9B 1.49(3) . ?
C9B C15B 1.42(2) . ?
C9B C10B 1.44(3) . ?
C10B C12B 1.36(3) . ?
C10B C11B 1.52(2) . ?
C12B C14B 1.42(2) . ?
C12B C13B 1.52(3) . ?
C15B C16B 1.44(2) . ?
C17B C18B 1.42(2) . ?
C18B C20B 1.35(3) . ?
C18B C19B 1.54(3) . ?
C20B C22B 1.46(3) . ?
C20B C21B 1.51(3) . ?
C22B C32B 1.39(2) . ?
C22B C23B 1.45(3) . ?
C23B C24B 1.34(3) . ?
C24B C25B 1.46(2) . ?
C25B C31B 1.43(2) . ?
C25B C26B 1.44(2) . ?
C26B C28B 1.43(2) . ?
C26B C27B 1.52(3) . ?
C28B C30B 1.40(2) . ?
C28B C29B 1.53(2) . ?
C31B C32B 1.48(2) . ?
C1C C2C 1.43(2) . ?
C2C C4C 1.46(3) . ?
C2C C3C 1.53(3) . ?
C4C C6C 1.42(3) . ?
C4C C5C 1.53(3) . ?
C6C C7C 1.43(3) . ?
C6C C16C 1.44(2) . ?
C7C C8C 1.36(3) . ?
C8C C9C 1.44(3) . ?
C9C C10C 1.40(3) . ?
C9C C15C 1.43(2) . ?
C10C C12C 1.40(3) . ?
C10C C11C 1.52(3) . ?
C12C C14C 1.41(3) . ?
C12C C13C 1.52(3) . ?
C15C C16C 1.46(2) . ?
C17C C18C 1.43(3) . ?
C18C C20C 1.38(3) . ?
C18C C19C 1.52(3) . ?
C20C C22C 1.41(3) . ?
C20C C21C 1.55(3) . ?
C22C C32C 1.41(3) . ?
C22C C23C 1.45(3) . ?
C23C C24C 1.40(3) . ?
C24C C25C 1.45(3) . ?
C25C C31C 1.43(3) . ?
C25C C26C 1.43(3) . ?
C26C C28C 1.42(3) . ?
C26C C27C 1.57(3) . ?
C28C C30C 1.40(2) . ?
C28C C29C 1.51(3) . ?
C31C C32C 1.49(3) . ?
C1S N1S 1.36(7) . ?
C1S C1T 1.70(6) . ?
C4 C9 1.23(5) . ?
C4 N12 1.45(5) . ?
C3 C18 1.00(17) . ?
C3 N30 2.10(10) . ?
C1 C16 1.97(9) . ?
C1 N18 2.64(10) . ?
C8 C39 1.37(9) . ?
